data_7159683
loop_
_publ_author_name
'Huang, Lei'
'Wang, Yan'
'Liu, Xin'
'Tian, Shi-Kai'

_publ_section_title
;
 Convenient synthesis of thiolated 2,7-disubstituted tropones <i>via</i>
 double C-N bond cleavage of tropinone derivatives.
;
_journal_issue 47
_journal_name_full 'Organic &amp; biomolecular chemistry'
_journal_page_first 9321
_journal_page_last 9325
_journal_paper_doi 10.1039/d3ob01835k
_journal_volume 21
_journal_year 2023
_chemical_formula_moiety 'C29 H24 O5 S'
_chemical_formula_sum 'C29 H24 O5 S'
_chemical_formula_weight 484.54
_space_group_crystal_system monoclinic
_space_group_IT_number 14
_space_group_name_Hall '-P 2yn'
_space_group_name_H-M_alt 'P 1 21/n 1'
_atom_sites_solution_hydrogens geom
_audit_creation_date 2023-02-16
_audit_creation_method
;
Olex2 1.3
(compiled 2020.11.12 svn.r5f609507 for OlexSys, GUI svn.r6408)
;
_audit_update_record
;
2023-05-02 deposited with the CCDC.	2023-11-14 downloaded from the CCDC.
;
_cell_angle_alpha 90
_cell_angle_beta 92.5426(19)
_cell_angle_gamma 90
_cell_formula_units_Z 4
_cell_length_a 12.2396(3)
_cell_length_b 7.38829(13)
_cell_length_c 27.2180(5)
_cell_measurement_reflns_used 3866
_cell_measurement_temperature 293(2)
_cell_measurement_theta_max 72.7370
_cell_measurement_theta_min 5.9580
_cell_volume 2458.89(9)
_computing_cell_refinement 'CrysAlisPro 1.171.41.110a (Rigaku OD, 2021)'
_computing_data_collection 'CrysAlisPro 1.171.41.110a (Rigaku OD, 2021)'
_computing_data_reduction 'CrysAlisPro 1.171.41.110a (Rigaku OD, 2021)'
_computing_molecular_graphics 'Olex2 1.3 (Dolomanov et al., 2009)'
_computing_publication_material 'Olex2 1.3 (Dolomanov et al., 2009)'
_computing_structure_refinement 'SHELXL 2013/4 (Sheldrick, 2015)'
_computing_structure_solution 'ShelXT (Sheldrick, 2015)'
_diffrn_ambient_temperature 293(2)
_diffrn_detector 'CCD plate'
_diffrn_detector_area_resol_mean 5.2169
_diffrn_detector_type AtlasS2
_diffrn_measured_fraction_theta_full 0.998
_diffrn_measured_fraction_theta_max 0.966
_diffrn_measurement_details
;
List of Runs (angles in degrees, time in seconds):

  # Type    Start    End  Width  t~exp~   \w     \q     \k     \f   Frames
#--------------------------------------------------------------------------
  1  \w    -87.00 -61.00   1.00    4.00    --  -41.76 125.00 150.00   26
  2  \w    -65.00  33.00   1.00    4.00    --  -41.76  38.00 -90.00   98
  3  \w    -66.00  26.00   1.00    4.00    --  -41.76  38.00-180.00   92
  4  \w    130.00 162.00   1.00   10.00    --  106.05 125.00 -30.00   32
  5  \w     79.00 176.00   1.00   10.00    --  106.05  30.00 150.00   97
  6  \w     38.00  99.00   1.00   10.00    --  106.05-125.00 -60.00   61
  7  \w     66.00 112.00   1.00   10.00    --  106.05-125.00-150.00   46
  8  \w     87.00 159.00   1.00   10.00    --  106.05  30.00-120.00   72
  9  \w    111.00 148.00   1.00   10.00    --  106.05  77.00-120.00   37
 10  \w     61.00 116.00   1.00   10.00    --  106.05-130.00 170.00   55
;
_diffrn_measurement_device 'four-circle diffractometer'
_diffrn_measurement_device_type 'SuperNova, Dual, Cu at home/near, AtlasS2'
_diffrn_measurement_method '\w scans'
_diffrn_orient_matrix_type 'CrysAlisPro convention (1999,Acta A55,543-557)'
_diffrn_orient_matrix_UB_11 0.0593750000
_diffrn_orient_matrix_UB_12 -0.0212011000
_diffrn_orient_matrix_UB_13 0.0507775000
_diffrn_orient_matrix_UB_21 -0.1044599000
_diffrn_orient_matrix_UB_22 0.0600000000
_diffrn_orient_matrix_UB_23 0.0250506000
_diffrn_orient_matrix_UB_31 -0.0379238000
_diffrn_orient_matrix_UB_32 -0.1985405000
_diffrn_orient_matrix_UB_33 0.0021232000
_diffrn_radiation_monochromator mirror
_diffrn_radiation_probe x-ray
_diffrn_radiation_type 'Cu K\a'
_diffrn_radiation_wavelength 1.54184
_diffrn_reflns_av_R_equivalents 0.0263
_diffrn_reflns_av_unetI/netI 0.0334
_diffrn_reflns_Laue_measured_fraction_full 0.998
_diffrn_reflns_Laue_measured_fraction_max 0.966
_diffrn_reflns_limit_h_max 15
_diffrn_reflns_limit_h_min -14
_diffrn_reflns_limit_k_max 6
_diffrn_reflns_limit_k_min -8
_diffrn_reflns_limit_l_max 33
_diffrn_reflns_limit_l_min -30
_diffrn_reflns_number 8851
_diffrn_reflns_point_group_measured_fraction_full 0.998
_diffrn_reflns_point_group_measured_fraction_max 0.966
_diffrn_reflns_theta_full 67.684
_diffrn_reflns_theta_max 72.842
_diffrn_reflns_theta_min 3.898
_diffrn_source 'micro-focus sealed X-ray tube'
_diffrn_source_type 'SuperNova (Cu) X-ray Source'
_exptl_absorpt_coefficient_mu 1.482
_exptl_absorpt_correction_T_max 1.00000
_exptl_absorpt_correction_T_min 0.82263
_exptl_absorpt_correction_type multi-scan
_exptl_absorpt_process_details
;
CrysAlisPro 1.171.41.110a (Rigaku Oxford Diffraction, 2021)
Empirical absorption correction using spherical harmonics,
implemented in SCALE3 ABSPACK scaling algorithm.
;
_exptl_crystal_density_diffrn 1.309
_exptl_crystal_description block
_exptl_crystal_F_000 1016
_exptl_crystal_size_max 0.25
_exptl_crystal_size_mid 0.22
_exptl_crystal_size_min 0.21
_refine_diff_density_max 0.209
_refine_diff_density_min -0.265
_refine_diff_density_rms 0.036
_refine_ls_extinction_coef 0.00051(14)
_refine_ls_extinction_expression Fc^*^=kFc[1+0.001xFc^2^\l^3^/sin(2\q)]^-1/4^
_refine_ls_extinction_method SHELXL
_refine_ls_goodness_of_fit_ref 1.043
_refine_ls_hydrogen_treatment constr
_refine_ls_matrix_type full
_refine_ls_number_parameters 318
_refine_ls_number_reflns 4740
_refine_ls_number_restraints 0
_refine_ls_restrained_S_all 1.043
_refine_ls_R_factor_all 0.0554
_refine_ls_R_factor_gt 0.0436
_refine_ls_shift/su_max 0.001
_refine_ls_shift/su_mean 0.000
_refine_ls_structure_factor_coef Fsqd
_refine_ls_weighting_details 'w=1/[\s^2^(Fo^2^)+(0.0593P)^2^+0.3061P] where P=(Fo^2^+2Fc^2^)/3'
_refine_ls_weighting_scheme calc
_refine_ls_wR_factor_gt 0.1144
_refine_ls_wR_factor_ref 0.1250
_reflns_Friedel_coverage 0.000
_reflns_number_gt 3821
_reflns_number_total 4740
_reflns_threshold_expression 'I > 2\s(I)'
_cod_data_source_file d3ob01835k2.cif
_cod_data_source_block hl-der-m_auto
_cod_depositor_comments 'Adding full bibliography for 7159683--7159684.cif.'
_cod_original_cell_volume 2458.90(8)
_cod_database_code 7159683
_shelxl_version_number 2013-4
_chemical_oxdiff_formula C20H20O1S1
_shelx_space_group_comment
;
The symmetry employed for this shelxl refinement is uniquely defined
by the following loop, which should always be used as a source of
symmetry information in preference to the above space-group names.
They are only intended as comments.
;
_shelx_estimated_absorpt_t_max 0.746
_shelx_estimated_absorpt_t_min 0.708
_reflns_odcompleteness_completeness 99.92
_reflns_odcompleteness_iscentric 1
_reflns_odcompleteness_theta 66.97
_olex2_refinement_description
;
1.a Ternary CH refined with riding coordinates:
 C15(H15)
1.b Secondary CH2 refined with riding coordinates:
 C7(H7A,H7B)
1.c Aromatic/amide H refined with riding coordinates:
 C12(H12), C10(H10), C11(H11), C9(H9), C27(H27), C21(H21), C17(H17), C5(H5),
 C24(H24), C3(H3), C26(H26), C25(H25), C20(H20), C19(H19), C18(H18), C1(H1),
 C2(H2), C6(H6)
1.d Idealised Me refined as rotating group:
 C29(H29A,H29B,H29C)
;
_olex2_submission_special_instructions 'No special instructions were received'
_oxdiff_exptl_absorpt_empirical_details
;
Empirical correction (ABSPACK) includes:
- Absorption correction using spherical harmonics
- Frame scaling
;
_oxdiff_exptl_absorpt_empirical_full_max 1.281
_oxdiff_exptl_absorpt_empirical_full_min 0.752

loop_
_space_group_symop_operation_xyz
'x, y, z'
'-x+1/2, y+1/2, -z+1/2'
'-x, -y, -z'
'x-1/2, -y-1/2, z-1/2'

loop_
_atom_site_label
_atom_site_type_symbol
_atom_site_fract_x
_atom_site_fract_y
_atom_site_fract_z
_atom_site_U_iso_or_equiv
_atom_site_adp_type
_atom_site_occupancy
_atom_site_site_symmetry_order
_atom_site_calc_flag
_atom_site_refinement_flags_posn
_atom_site_refinement_flags_adp
_atom_site_refinement_flags_occupancy
_atom_site_disorder_assembly
_atom_site_disorder_group
S1 S 0.75312(4) 0.55285(6) 0.36001(2) 0.04969(15) Uani 1 1 d . . . . .
O2 O 0.86794(12) 0.5548(2) 0.35145(5) 0.0626(4) Uani 1 1 d . . . . .
O1 O 0.79967(13) 0.76726(17) 0.50663(5) 0.0620(4) Uani 1 1 d . . . . .
O3 O 0.69256(15) 0.3919(2) 0.34839(6) 0.0710(4) Uani 1 1 d . . . . .
O5 O 0.93188(18) 0.9293(3) 0.29938(6) 0.0915(6) Uani 1 1 d . . . . .
O4 O 0.88256(18) 0.9554(3) 0.37727(6) 0.0877(6) Uani 1 1 d . . . . .
C13 C 0.79429(14) 0.5007(2) 0.46093(6) 0.0410(4) Uani 1 1 d . . . . .
C8 C 0.88996(14) 0.5337(2) 0.54824(7) 0.0440(4) Uani 1 1 d . . . . .
C12 C 0.80731(16) 0.3210(2) 0.45290(7) 0.0483(4) Uani 1 1 d . . . . .
H12 H 0.7771 0.2799 0.4230 0.058 Uiso 1 1 calc R U . . .
C15 C 0.73511(14) 0.6222(2) 0.42296(6) 0.0433(4) Uani 1 1 d . . . . .
H15 H 0.7702 0.7411 0.4263 0.052 Uiso 1 1 calc R U . . .
C14 C 0.82664(14) 0.6063(2) 0.50527(6) 0.0429(4) Uani 1 1 d . . . . .
C7 C 0.91335(16) 0.6686(3) 0.58891(7) 0.0515(4) Uani 1 1 d . . . . .
H7A H 0.9259 0.7867 0.5746 0.062 Uiso 1 1 calc R U . . .
H7B H 0.9796 0.6332 0.6073 0.062 Uiso 1 1 calc R U . . .
C16 C 0.61511(16) 0.6540(3) 0.43172(7) 0.0523(4) Uani 1 1 d . . . . .
C10 C 0.91324(17) 0.2037(3) 0.52623(8) 0.0551(5) Uani 1 1 d . . . . .
H10 H 0.9451 0.0989 0.5393 0.066 Uiso 1 1 calc R U . . .
C4 C 0.82017(17) 0.6819(3) 0.62370(7) 0.0547(5) Uani 1 1 d . . . . .
C11 C 0.85919(17) 0.1851(2) 0.48237(8) 0.0540(5) Uani 1 1 d . . . . .
H11 H 0.8554 0.0682 0.4698 0.065 Uiso 1 1 calc R U . . .
C9 C 0.92795(16) 0.3619(3) 0.55512(7) 0.0507(4) Uani 1 1 d . . . . .
H9 H 0.9711 0.3457 0.5838 0.061 Uiso 1 1 calc R U . . .
C22 C 0.68993(18) 0.7316(3) 0.32558(7) 0.0539(5) Uani 1 1 d . . . . .
C23 C 0.7473(2) 0.8875(3) 0.31452(7) 0.0618(5) Uani 1 1 d . . . . .
C28 C 0.8597(2) 0.9259(3) 0.33495(8) 0.0712(7) Uani 1 1 d . . . . .
C27 C 0.5831(2) 0.7066(4) 0.30816(9) 0.0729(6) Uani 1 1 d . . . . .
H27 H 0.5453 0.6017 0.3158 0.088 Uiso 1 1 calc R U . . .
C21 C 0.54181(19) 0.5120(4) 0.43271(10) 0.0717(6) Uani 1 1 d . . . . .
H21 H 0.5664 0.3937 0.4293 0.086 Uiso 1 1 calc R U . . .
C17 C 0.5784(2) 0.8293(4) 0.43778(9) 0.0695(6) Uani 1 1 d . . . . .
H17 H 0.6270 0.9259 0.4371 0.083 Uiso 1 1 calc R U . . .
C5 C 0.7429(2) 0.8179(4) 0.61952(10) 0.0770(7) Uani 1 1 d . . . . .
H5 H 0.7475 0.9039 0.5947 0.092 Uiso 1 1 calc R U . . .
C24 C 0.6950(3) 1.0172(4) 0.28472(9) 0.0873(9) Uani 1 1 d . . . . .
H24 H 0.7323 1.1218 0.2764 0.105 Uiso 1 1 calc R U . . .
C3 C 0.8121(3) 0.5596(4) 0.66115(10) 0.0845(8) Uani 1 1 d . . . . .
H3 H 0.8642 0.4685 0.6652 0.101 Uiso 1 1 calc R U . . .
C26 C 0.5331(3) 0.8394(5) 0.27928(10) 0.0977(10) Uani 1 1 d . . . . .
H26 H 0.4610 0.8247 0.2678 0.117 Uiso 1 1 calc R U . . .
C25 C 0.5892(3) 0.9925(5) 0.26749(11) 0.1046(12) Uani 1 1 d . . . . .
H25 H 0.5553 1.0802 0.2477 0.126 Uiso 1 1 calc R U . . .
C20 C 0.4318(2) 0.5450(6) 0.43868(12) 0.0972(10) Uani 1 1 d . . . . .
H20 H 0.3824 0.4493 0.4386 0.117 Uiso 1 1 calc R U . . .
C19 C 0.3958(2) 0.7189(6) 0.44464(12) 0.1042(12) Uani 1 1 d . . . . .
H19 H 0.3219 0.7410 0.4486 0.125 Uiso 1 1 calc R U . . .
C18 C 0.4679(2) 0.8599(5) 0.44488(11) 0.0944(10) Uani 1 1 d . . . . .
H18 H 0.4430 0.9772 0.4498 0.113 Uiso 1 1 calc R U . . .
C1 C 0.6508(3) 0.7027(6) 0.68803(14) 0.1171(12) Uani 1 1 d . . . . .
H1 H 0.5933 0.7080 0.7092 0.140 Uiso 1 1 calc R U . . .
C2 C 0.7271(3) 0.5699(5) 0.69324(13) 0.1169(13) Uani 1 1 d . . . . .
H2 H 0.7224 0.4855 0.7184 0.140 Uiso 1 1 calc R U . . .
C6 C 0.6590(3) 0.8277(5) 0.65175(13) 0.1060(11) Uani 1 1 d . . . . .
H6 H 0.6079 0.9205 0.6486 0.127 Uiso 1 1 calc R U . . .
C29 C 1.0415(3) 0.9737(6) 0.31495(14) 0.1316(16) Uani 1 1 d . . . . .
H29A H 1.0889 0.9548 0.2882 0.197 Uiso 1 1 calc R U . . .
H29B H 1.0644 0.8979 0.3421 0.197 Uiso 1 1 calc R U . . .
H29C H 1.0450 1.0983 0.3249 0.197 Uiso 1 1 calc R U . . .

loop_
_atom_site_aniso_label
_atom_site_aniso_U_11
_atom_site_aniso_U_22
_atom_site_aniso_U_33
_atom_site_aniso_U_23
_atom_site_aniso_U_13
_atom_site_aniso_U_12
S1 0.0659(3) 0.0439(2) 0.0391(2) -0.00144(18) 0.00054(19) 0.0019(2)
O2 0.0683(9) 0.0743(9) 0.0458(8) 0.0008(7) 0.0083(6) 0.0128(7)
O1 0.0946(11) 0.0376(7) 0.0527(8) -0.0017(6) -0.0103(7) 0.0092(6)
O3 0.1052(12) 0.0496(8) 0.0574(9) -0.0075(7) -0.0073(8) -0.0117(8)
O5 0.1253(16) 0.1015(13) 0.0491(9) -0.0081(9) 0.0211(9) -0.0501(12)
O4 0.1322(16) 0.0883(12) 0.0429(9) -0.0092(8) 0.0068(9) -0.0307(11)
C13 0.0457(8) 0.0372(8) 0.0405(9) 0.0029(7) 0.0066(7) -0.0012(7)
C8 0.0438(9) 0.0470(9) 0.0415(9) 0.0013(7) 0.0061(7) 0.0006(7)
C12 0.0606(11) 0.0389(8) 0.0456(10) -0.0002(7) 0.0059(8) -0.0005(8)
C15 0.0524(9) 0.0384(8) 0.0391(9) 0.0012(7) 0.0013(7) -0.0009(7)
C14 0.0510(9) 0.0367(8) 0.0412(9) 0.0023(7) 0.0047(7) 0.0003(7)
C7 0.0551(10) 0.0531(10) 0.0461(10) -0.0011(8) -0.0012(8) 0.0004(8)
C16 0.0534(10) 0.0621(11) 0.0411(10) 0.0043(8) -0.0003(8) 0.0043(9)
C10 0.0669(12) 0.0421(9) 0.0572(12) 0.0090(8) 0.0131(9) 0.0137(8)
C4 0.0639(12) 0.0572(11) 0.0429(10) -0.0070(8) 0.0001(8) 0.0028(9)
C11 0.0707(12) 0.0350(8) 0.0571(12) 0.0008(8) 0.0130(9) 0.0053(8)
C9 0.0544(10) 0.0523(10) 0.0457(10) 0.0068(8) 0.0058(8) 0.0077(8)
C22 0.0734(13) 0.0538(10) 0.0342(9) -0.0008(8) -0.0012(8) 0.0071(9)
C23 0.1006(17) 0.0518(11) 0.0336(9) -0.0001(8) 0.0095(10) 0.0054(11)
C28 0.121(2) 0.0504(11) 0.0428(11) -0.0015(9) 0.0152(12) -0.0207(12)
C27 0.0785(15) 0.0870(16) 0.0523(13) -0.0018(11) -0.0070(11) 0.0112(13)
C21 0.0594(12) 0.0866(15) 0.0693(15) 0.0087(13) 0.0048(11) -0.0101(12)
C17 0.0684(14) 0.0774(14) 0.0625(14) -0.0009(11) 0.0012(11) 0.0202(11)
C5 0.0828(16) 0.0861(16) 0.0625(14) 0.0001(12) 0.0071(12) 0.0260(13)
C24 0.149(3) 0.0641(14) 0.0503(14) 0.0130(11) 0.0210(16) 0.0243(16)
C3 0.112(2) 0.0774(16) 0.0659(15) 0.0111(13) 0.0259(14) 0.0182(15)
C26 0.097(2) 0.137(3) 0.0574(15) 0.0075(17) -0.0075(14) 0.046(2)
C25 0.144(3) 0.113(2) 0.0577(16) 0.0215(16) 0.0145(18) 0.066(2)
C20 0.0581(15) 0.146(3) 0.088(2) 0.015(2) 0.0067(13) -0.0168(17)
C19 0.0552(15) 0.177(4) 0.081(2) 0.015(2) 0.0094(13) 0.019(2)
C18 0.0800(18) 0.123(2) 0.0796(19) -0.0030(17) 0.0002(14) 0.0452(19)
C1 0.120(3) 0.144(3) 0.092(2) -0.004(2) 0.054(2) 0.023(2)
C2 0.160(3) 0.109(2) 0.087(2) 0.0216(19) 0.064(2) 0.017(2)
C6 0.102(2) 0.134(3) 0.085(2) -0.004(2) 0.0261(17) 0.048(2)
C29 0.136(3) 0.179(4) 0.080(2) -0.007(2) 0.018(2) -0.089(3)

loop_
_atom_type_symbol
_atom_type_description
_atom_type_scat_dispersion_real
_atom_type_scat_dispersion_imag
_atom_type_scat_source
C C 0.0181 0.0091 'International Tables Vol C Tables 4.2.6.8 and 6.1.1.4'
H H 0.0000 0.0000 'International Tables Vol C Tables 4.2.6.8 and 6.1.1.4'
O O 0.0492 0.0322 'International Tables Vol C Tables 4.2.6.8 and 6.1.1.4'
S S 0.3331 0.5567 'International Tables Vol C Tables 4.2.6.8 and 6.1.1.4'

loop_
_geom_angle_atom_site_label_1
_geom_angle_atom_site_label_2
_geom_angle_atom_site_label_3
_geom_angle
_geom_angle_site_symmetry_1
_geom_angle_site_symmetry_3
_geom_angle_publ_flag
O2 S1 C15 108.18(9) . . ?
O2 S1 C22 108.26(10) . . ?
O3 S1 O2 118.33(10) . . ?
O3 S1 C15 111.18(9) . . ?
O3 S1 C22 106.99(10) . . ?
C22 S1 C15 102.72(8) . . ?
C28 O5 C29 115.5(2) . . ?
C12 C13 C15 121.48(17) . . ?
C12 C13 C14 128.32(17) . . ?
C14 C13 C15 110.13(14) . . ?
C14 C8 C7 114.66(15) . . ?
C9 C8 C14 127.77(17) . . ?
C9 C8 C7 117.57(17) . . ?
C13 C12 H12 114.5 . . ?
C13 C12 C11 130.92(19) . . ?
C11 C12 H12 114.5 . . ?
S1 C15 H15 105.7 . . ?
C13 C15 S1 113.56(12) . . ?
C13 C15 H15 105.7 . . ?
C16 C15 S1 110.60(12) . . ?
C16 C15 C13 114.71(15) . . ?
C16 C15 H15 105.7 . . ?
O1 C14 C13 118.10(16) . . ?
O1 C14 C8 117.29(16) . . ?
C8 C14 C13 124.61(15) . . ?
C8 C7 H7A 109.2 . . ?
C8 C7 H7B 109.2 . . ?
C8 C7 C4 112.17(16) . . ?
H7A C7 H7B 107.9 . . ?
C4 C7 H7A 109.2 . . ?
C4 C7 H7B 109.2 . . ?
C21 C16 C15 121.34(19) . . ?
C21 C16 C17 119.6(2) . . ?
C17 C16 C15 119.04(19) . . ?
C11 C10 H10 115.8 . . ?
C11 C10 C9 128.48(17) . . ?
C9 C10 H10 115.8 . . ?
C5 C4 C7 121.8(2) . . ?
C3 C4 C7 120.2(2) . . ?
C3 C4 C5 118.0(2) . . ?
C12 C11 H11 115.8 . . ?
C10 C11 C12 128.32(18) . . ?
C10 C11 H11 115.8 . . ?
C8 C9 C10 131.21(18) . . ?
C8 C9 H9 114.4 . . ?
C10 C9 H9 114.4 . . ?
C23 C22 S1 121.20(17) . . ?
C27 C22 S1 117.66(17) . . ?
C27 C22 C23 121.1(2) . . ?
C22 C23 C28 123.06(19) . . ?
C22 C23 C24 118.2(3) . . ?
C24 C23 C28 118.7(2) . . ?
O5 C28 C23 111.2(2) . . ?
O4 C28 O5 124.1(3) . . ?
O4 C28 C23 124.7(2) . . ?
C22 C27 H27 120.4 . . ?
C26 C27 C22 119.2(3) . . ?
C26 C27 H27 120.4 . . ?
C16 C21 H21 119.9 . . ?
C16 C21 C20 120.3(3) . . ?
C20 C21 H21 119.9 . . ?
C16 C17 H17 120.3 . . ?
C16 C17 C18 119.4(3) . . ?
C18 C17 H17 120.3 . . ?
C4 C5 H5 119.6 . . ?
C4 C5 C6 120.7(3) . . ?
C6 C5 H5 119.6 . . ?
C23 C24 H24 119.6 . . ?
C25 C24 C23 120.7(3) . . ?
C25 C24 H24 119.6 . . ?
C4 C3 H3 119.6 . . ?
C4 C3 C2 120.8(3) . . ?
C2 C3 H3 119.6 . . ?
C27 C26 H26 119.8 . . ?
C25 C26 C27 120.4(3) . . ?
C25 C26 H26 119.8 . . ?
C24 C25 H25 119.8 . . ?
C26 C25 C24 120.4(3) . . ?
C26 C25 H25 119.8 . . ?
C21 C20 H20 120.1 . . ?
C19 C20 C21 119.9(3) . . ?
C19 C20 H20 120.1 . . ?
C20 C19 H19 119.8 . . ?
C18 C19 C20 120.4(3) . . ?
C18 C19 H19 119.8 . . ?
C17 C18 H18 119.8 . . ?
C19 C18 C17 120.4(3) . . ?
C19 C18 H18 119.8 . . ?
C2 C1 H1 120.2 . . ?
C2 C1 C6 119.6(3) . . ?
C6 C1 H1 120.2 . . ?
C3 C2 H2 119.8 . . ?
C1 C2 C3 120.3(3) . . ?
C1 C2 H2 119.8 . . ?
C5 C6 H6 119.8 . . ?
C1 C6 C5 120.4(3) . . ?
C1 C6 H6 119.8 . . ?
O5 C29 H29A 109.5 . . ?
O5 C29 H29B 109.5 . . ?
O5 C29 H29C 109.5 . . ?
H29A C29 H29B 109.5 . . ?
H29A C29 H29C 109.5 . . ?
H29B C29 H29C 109.5 . . ?

loop_
_geom_bond_atom_site_label_1
_geom_bond_atom_site_label_2
_geom_bond_distance
_geom_bond_site_symmetry_2
_geom_bond_publ_flag
S1 O2 1.4348(16) . ?
S1 O3 1.4292(15) . ?
S1 C15 1.8112(18) . ?
S1 C22 1.776(2) . ?
O1 C14 1.235(2) . ?
O5 C28 1.339(3) . ?
O5 C29 1.427(4) . ?
O4 C28 1.193(3) . ?
C13 C12 1.356(2) . ?
C13 C15 1.527(2) . ?
C13 C14 1.477(2) . ?
C8 C14 1.475(2) . ?
C8 C7 1.508(3) . ?
C8 C9 1.361(3) . ?
C12 H12 0.9300 . ?
C12 C11 1.417(3) . ?
C15 H15 0.9800 . ?
C15 C16 1.517(3) . ?
C7 H7A 0.9700 . ?
C7 H7B 0.9700 . ?
C7 C4 1.517(3) . ?
C16 C21 1.381(3) . ?
C16 C17 1.384(3) . ?
C10 H10 0.9300 . ?
C10 C11 1.346(3) . ?
C10 C9 1.416(3) . ?
C4 C5 1.381(3) . ?
C4 C3 1.369(3) . ?
C11 H11 0.9300 . ?
C9 H9 0.9300 . ?
C22 C23 1.389(3) . ?
C22 C27 1.384(3) . ?
C23 C28 1.488(4) . ?
C23 C24 1.393(3) . ?
C27 H27 0.9300 . ?
C27 C26 1.383(4) . ?
C21 H21 0.9300 . ?
C21 C20 1.385(4) . ?
C17 H17 0.9300 . ?
C17 C18 1.393(4) . ?
C5 H5 0.9300 . ?
C5 C6 1.382(4) . ?
C24 H24 0.9300 . ?
C24 C25 1.369(5) . ?
C3 H3 0.9300 . ?
C3 C2 1.390(4) . ?
C26 H26 0.9300 . ?
C26 C25 1.368(5) . ?
C25 H25 0.9300 . ?
C20 H20 0.9300 . ?
C20 C19 1.371(5) . ?
C19 H19 0.9300 . ?
C19 C18 1.365(5) . ?
C18 H18 0.9300 . ?
C1 H1 0.9300 . ?
C1 C2 1.357(5) . ?
C1 C6 1.359(5) . ?
C2 H2 0.9300 . ?
C6 H6 0.9300 . ?
C29 H29A 0.9600 . ?
C29 H29B 0.9600 . ?
C29 H29C 0.9600 . ?

loop_
_geom_torsion_atom_site_label_1
_geom_torsion_atom_site_label_2
_geom_torsion_atom_site_label_3
_geom_torsion_atom_site_label_4
_geom_torsion
_geom_torsion_site_symmetry_1
_geom_torsion_site_symmetry_2
_geom_torsion_site_symmetry_3
_geom_torsion_site_symmetry_4
_geom_torsion_publ_flag
S1 C15 C16 C21 70.0(2) . . . . ?
S1 C15 C16 C17 -108.58(19) . . . . ?
S1 C22 C23 C28 -7.1(3) . . . . ?
S1 C22 C23 C24 175.94(17) . . . . ?
S1 C22 C27 C26 -177.0(2) . . . . ?
O2 S1 C15 C13 -59.09(14) . . . . ?
O2 S1 C15 C16 170.29(13) . . . . ?
O2 S1 C22 C23 -28.39(19) . . . . ?
O2 S1 C22 C27 148.60(17) . . . . ?
O3 S1 C15 C13 72.43(15) . . . . ?
O3 S1 C15 C16 -58.19(15) . . . . ?
O3 S1 C22 C23 -156.96(16) . . . . ?
O3 S1 C22 C27 20.0(2) . . . . ?
C13 C12 C11 C10 -2.6(4) . . . . ?
C13 C15 C16 C21 -60.0(2) . . . . ?
C13 C15 C16 C17 121.4(2) . . . . ?
C8 C7 C4 C5 -98.4(2) . . . . ?
C8 C7 C4 C3 83.0(3) . . . . ?
C12 C13 C15 S1 -32.6(2) . . . . ?
C12 C13 C15 C16 95.9(2) . . . . ?
C12 C13 C14 O1 -174.46(19) . . . . ?
C12 C13 C14 C8 6.0(3) . . . . ?
C15 S1 C22 C23 85.89(17) . . . . ?
C15 S1 C22 C27 -97.11(18) . . . . ?
C15 C13 C12 C11 179.53(19) . . . . ?
C15 C13 C14 O1 2.6(2) . . . . ?
C15 C13 C14 C8 -176.92(16) . . . . ?
C15 C16 C21 C20 -177.2(2) . . . . ?
C15 C16 C17 C18 178.7(2) . . . . ?
C14 C13 C12 C11 -3.7(3) . . . . ?
C14 C13 C15 S1 150.06(12) . . . . ?
C14 C13 C15 C16 -81.40(18) . . . . ?
C14 C8 C7 C4 85.3(2) . . . . ?
C14 C8 C9 C10 -4.7(3) . . . . ?
C7 C8 C14 O1 0.2(2) . . . . ?
C7 C8 C14 C13 179.71(16) . . . . ?
C7 C8 C9 C10 174.82(19) . . . . ?
C7 C4 C5 C6 -179.7(3) . . . . ?
C7 C4 C3 C2 -179.9(3) . . . . ?
C16 C21 C20 C19 -1.3(5) . . . . ?
C16 C17 C18 C19 -1.6(4) . . . . ?
C4 C5 C6 C1 -0.4(5) . . . . ?
C4 C3 C2 C1 -0.4(6) . . . . ?
C11 C10 C9 C8 2.7(4) . . . . ?
C9 C8 C14 O1 179.67(19) . . . . ?
C9 C8 C14 C13 -0.8(3) . . . . ?
C9 C8 C7 C4 -94.3(2) . . . . ?
C9 C10 C11 C12 3.1(4) . . . . ?
C22 S1 C15 C13 -173.44(13) . . . . ?
C22 S1 C15 C16 55.94(15) . . . . ?
C22 C23 C28 O5 115.0(2) . . . . ?
C22 C23 C28 O4 -67.0(3) . . . . ?
C22 C23 C24 C25 1.0(4) . . . . ?
C22 C27 C26 C25 0.9(4) . . . . ?
C23 C22 C27 C26 0.0(3) . . . . ?
C23 C24 C25 C26 0.0(4) . . . . ?
C28 C23 C24 C25 -176.1(2) . . . . ?
C27 C22 C23 C28 176.0(2) . . . . ?
C27 C22 C23 C24 -1.0(3) . . . . ?
C27 C26 C25 C24 -0.9(5) . . . . ?
C21 C16 C17 C18 0.1(3) . . . . ?
C21 C20 C19 C18 -0.2(5) . . . . ?
C17 C16 C21 C20 1.4(4) . . . . ?
C5 C4 C3 C2 1.5(5) . . . . ?
C24 C23 C28 O5 -68.0(3) . . . . ?
C24 C23 C28 O4 109.9(3) . . . . ?
C3 C4 C5 C6 -1.1(4) . . . . ?
C20 C19 C18 C17 1.7(5) . . . . ?
C2 C1 C6 C5 1.5(7) . . . . ?
C6 C1 C2 C3 -1.2(7) . . . . ?
C29 O5 C28 O4 -0.8(4) . . . . ?
C29 O5 C28 C23 177.2(3) . . . . ?
